data_2012134
loop_
_publ_author_name
'Gardon, Manuel'
'Sch\"onleber, Andreas'
'Chapuis, Gervais'
'Hostettler, Marc'
'Bonin, Michel'

_publ_section_title
;
 The lock-in phase in the urotropine--sebacic acid system
;
_journal_issue 8
_journal_name_full 'Acta Crystallographica Section C'
_journal_page_first 936
_journal_page_last 938
_journal_paper_doi 10.1107/S0108270101007028
_journal_volume 57
_journal_year 2001
_chemical_formula_moiety 'C10 H18 O4 , C6 H12 N4'
_chemical_formula_sum 'C16 H30 N4 O4'
_chemical_formula_weight 342.44
_chemical_melting_point 440
_chemical_name_common 'Hexamethylenetetramine-sebacic acid'
_chemical_name_systematic
;
Decanedioic acid-1,3,5,7-Tetraazatricyclo[3.3.1.1^3,7^]decane (1/1)
;
_space_group_IT_number 14
_symmetry_cell_setting monoclinic
_symmetry_space_group_name_Hall '-P 2ybc'
_symmetry_space_group_name_H-M 'P 1 21/c 1'
_cell_angle_alpha 90
_cell_angle_beta 101.22(3)
_cell_angle_gamma 90
_cell_formula_units_Z 8
_cell_length_a 5.9030(12)
_cell_length_b 27.549(6)
_cell_length_c 23.371(5)
_cell_measurement_reflns_used 6009
_cell_measurement_temperature 215(2)
_cell_measurement_theta_max 26.1
_cell_measurement_theta_min 1.9
_cell_volume 3728.0(14)
_computing_cell_refinement 'CELL (Stoe & Cie, 1997)'
_computing_data_collection 'EXPOSE (Stoe & Cie, 1997)'
_computing_data_reduction 'INTEGRATE (Stoe & Cie, 1997) and XPREP (Siemens, 1996)'
_computing_molecular_graphics 'XP (Siemens, 1996) and Cerius^2^ (MSI, 1997)'
_computing_publication_material SHELXL97
_computing_structure_refinement 'SHELXL97 (Sheldrick, 1997)'
_computing_structure_solution 'SIR97 (Altomare et al., 1998)'
_diffrn_ambient_temperature 215(2)
_diffrn_detector_area_resol_mean 6.7
_diffrn_measured_fraction_theta_full .891
_diffrn_measured_fraction_theta_max .891
_diffrn_measurement_device_type 'Stoe IPDS'
_diffrn_measurement_method \f
_diffrn_radiation_monochromator graphite
_diffrn_radiation_source 'fine-focus sealed tube'
_diffrn_radiation_type MoK\a
_diffrn_radiation_wavelength .71073
_diffrn_reflns_av_R_equivalents .065
_diffrn_reflns_av_sigmaI/netI .074
_diffrn_reflns_limit_h_max 5
_diffrn_reflns_limit_h_min -7
_diffrn_reflns_limit_k_max 34
_diffrn_reflns_limit_k_min -34
_diffrn_reflns_limit_l_max 23
_diffrn_reflns_limit_l_min -28
_diffrn_reflns_number 18263
_diffrn_reflns_theta_full 26.2
_diffrn_reflns_theta_max 26.2
_diffrn_reflns_theta_min 1.9
_diffrn_standards_number 0
_exptl_absorpt_coefficient_mu .088
_exptl_absorpt_correction_type none
_exptl_crystal_colour colourless
_exptl_crystal_density_diffrn 1.220
_exptl_crystal_density_method 'not measured'
_exptl_crystal_description wedge
_exptl_crystal_F_000 1488
_exptl_crystal_size_max .36
_exptl_crystal_size_mid .24
_exptl_crystal_size_min .08
_refine_diff_density_max .29
_refine_diff_density_min -.29
_refine_ls_extinction_method none
_refine_ls_goodness_of_fit_ref 1.625
_refine_ls_hydrogen_treatment mixed
_refine_ls_matrix_type full
_refine_ls_number_parameters 449
_refine_ls_number_reflns 6652
_refine_ls_number_restraints 0
_refine_ls_restrained_S_all 1.625
_refine_ls_R_factor_all .111
_refine_ls_R_factor_gt .057
_refine_ls_shift/su_max .003
_refine_ls_shift/su_mean .001
_refine_ls_structure_factor_coef Fsqd
_refine_ls_weighting_scheme sigma
_refine_ls_wR_factor_ref .064
_reflns_number_gt 3916
_reflns_number_total 6652
_reflns_threshold_expression I>2\s(I)
_cod_data_source_file gg1054.cif
_cod_data_source_block I
_cod_original_cell_volume 3728.0(13)
_cod_original_sg_symbol_H-M 'P 21/c'
_cod_database_code 2012134
_cod_database_fobs_code 2012134

loop_
_symmetry_equiv_pos_as_xyz
'x, y, z'
'-x, y+1/2, -z+1/2'
'-x, -y, -z'
'x, -y-1/2, z-1/2'

loop_
_atom_site_label
_atom_site_fract_x
_atom_site_fract_y
_atom_site_fract_z
_atom_site_U_iso_or_equiv
_atom_site_adp_type
_atom_site_calc_flag
_atom_site_refinement_flags
_atom_site_occupancy
_atom_site_disorder_assembly
_atom_site_disorder_group
_atom_site_type_symbol
O1A .4310(3) .38433(6) .41174(8) .0610(5) Uani d . 1 . . O
H1A .318(6) .3584(9) .4008(15) .116(12) Uiso d . 1 . . H
O2A .3061(5) .38206(8) .49384(9) .1096(10) Uani d . 1 . . O
O3A 1.6231(3) .63986(5) .87239(7) .0517(4) Uani d . 1 . . O
H3A 1.764(6) .6645(9) .8727(14) .117(11) Uiso d . 1 . . H
O4A 1.7561(4) .62607(6) .79205(8) .0736(6) Uani d . 1 . . O
C1A .4435(4) .39582(7) .46662(11) .0452(6) Uani d . 1 . . C
C2A .6508(4) .42783(7) .49035(10) .0483(6) Uani d . 1 . . C
H2A1 .7920 .4103 .4869 .058 Uiso calc R 1 . . H
H2A2 .6429 .4570 .4661 .058 Uiso calc R 1 . . H
C3A .6675(5) .44305(7) .55326(11) .0528(7) Uani d . 1 . . C
H3A1 .6747 .4140 .5778 .063 Uiso calc R 1 . . H
H3A2 .5283 .4612 .5569 .063 Uiso calc R 1 . . H
C4A .8804(5) .47457(7) .57498(11) .0576(7) Uani d . 1 . . C
H4A1 1.0193 .4560 .5719 .069 Uiso calc R 1 . . H
H4A2 .8747 .5031 .5496 .069 Uiso calc R 1 . . H
C5A .8992(5) .49152(7) .63792(11) .0592(7) Uani d . 1 . . C
H5A1 .9020 .4632 .6634 .071 Uiso calc R 1 . . H
H5A2 .7630 .5109 .6410 .071 Uiso calc R 1 . . H
C6A 1.1177(5) .52195(7) .65862(11) .0578(8) Uani d . 1 . . C
H6A1 1.2532 .5021 .6559 .069 Uiso calc R 1 . . H
H6A2 1.1159 .5497 .6322 .069 Uiso calc R 1 . . H
C7A 1.1428(5) .54069(7) .72040(10) .0516(7) Uani d . 1 . . C
H7A1 1.1375 .5132 .7468 .062 Uiso calc R 1 . . H
H7A2 1.0123 .5621 .7228 .062 Uiso calc R 1 . . H
C8A 1.3687(4) .56859(7) .74039(10) .0485(7) Uani d . 1 . . C
H8A1 1.4988 .5467 .7394 .058 Uiso calc R 1 . . H
H8A2 1.3767 .5951 .7129 .058 Uiso calc R 1 . . H
C9A 1.3937(4) .58964(6) .80164(10) .0431(6) Uani d . 1 . . C
H9A1 1.2575 .6095 .8034 .052 Uiso calc R 1 . . H
H9A2 1.3969 .5629 .8294 .052 Uiso calc R 1 . . H
C10A 1.6070(4) .62026(6) .82039(10) .0395(6) Uani d . 1 . . C
O1B .2419(4) .37515(5) .70261(9) .0899(8) Uani d . 1 . . O
H1B .187(6) .3422(10) .6843(15) .116(11) Uiso d . 1 . . H
O2B .5454(3) .33640(5) .75104(8) .0652(6) Uani d . 1 . . O
O3B 1.7832(3) .64191(5) 1.08048(9) .0849(7) Uani d . 1 . . O
H3B 1.841(7) .6790(11) 1.0991(17) .156(14) Uiso d . 1 . . H
O4B 1.4671(3) .67686(4) 1.03246(8) .0613(5) Uani d . 1 . . O
C1B .4350(5) .37264(7) .74131(11) .0484(7) Uani d . 1 . . C
C2B .4909(5) .41978(7) .77232(13) .0752(10) Uani d . 1 . . C
H2B1 .3672 .4272 .7935 .090 Uiso calc R 1 . . H
H2B2 .4890 .4452 .7429 .090 Uiso calc R 1 . . H
C3B .7162(4) .42281(6) .81452(11) .0509(7) Uani d . 1 . . C
H3B1 .8420 .4150 .7942 .061 Uiso calc R 1 . . H
H3B2 .7180 .3987 .8454 .061 Uiso calc R 1 . . H
C4B .7578(5) .47293(6) .84195(11) .0543(7) Uani d . 1 . . C
H4B1 .7562 .4967 .8106 .065 Uiso calc R 1 . . H
H4B2 .6283 .4807 .8610 .065 Uiso calc R 1 . . H
C5B .9790(4) .47937(6) .88600(10) .0473(7) Uani d . 1 . . C
H5B1 1.1093 .4709 .8675 .057 Uiso calc R 1 . . H
H5B2 .9793 .4566 .9182 .057 Uiso calc R 1 . . H
C6B 1.0157(4) .53029(6) .91069(10) .0430(6) Uani d . 1 . . C
H6B1 1.0144 .5531 .8784 .052 Uiso calc R 1 . . H
H6B2 .8860 .5386 .9294 .052 Uiso calc R 1 . . H
C7B 1.2379(4) .53692(6) .95453(10) .0464(6) Uani d . 1 . . C
H7B1 1.3664 .5266 .9364 .056 Uiso calc R 1 . . H
H7B2 1.2349 .5152 .9876 .056 Uiso calc R 1 . . H
C8B 1.2866(4) .58798(6) .97774(10) .0428(6) Uani d . 1 . . C
H8B1 1.1628 .5981 .9977 .051 Uiso calc R 1 . . H
H8B2 1.2861 .6101 .9449 .051 Uiso calc R 1 . . H
C9B 1.5163(4) .59211(6) 1.01979(11) .0565(8) Uani d . 1 . . C
H9B1 1.5146 .5696 1.0522 .068 Uiso calc R 1 . . H
H9B2 1.6379 .5812 .9996 .068 Uiso calc R 1 . . H
C10B 1.5809(4) .64106(6) 1.04471(10) .0402(6) Uani d . 1 . . C
N1A .1191(3) .31485(5) .37116(7) .0333(4) Uani d . 1 . . N
N2A .0733(3) .22691(5) .37270(8) .0344(4) Uani d . 1 . . N
N3A -.2700(3) .27944(5) .35035(8) .0355(4) Uani d . 1 . . N
N4A -.0117(3) .27073(5) .28026(7) .0353(4) Uani d . 1 . . N
C11A .1259(4) .31166(6) .30884(9) .0378(5) Uani d . 1 . . C
H11A .2865 .3079 .3043 .045 Uiso calc R 1 . . H
H11B .0667 .3420 .2896 .045 Uiso calc R 1 . . H
C12A -.1247(4) .31966(6) .37756(10) .0400(6) Uani d . 1 . . C
H12A -.1307 .3210 .4191 .048 Uiso calc R 1 . . H
H12B -.1871 .3503 .3598 .048 Uiso calc R 1 . . H
C13A .2085(4) .26880(6) .39936(9) .0355(5) Uani d . 1 . . C
H13A .3701 .2647 .3959 .043 Uiso calc R 1 . . H
H13B .2030 .2702 .4410 .043 Uiso calc R 1 . . H
C14A .0811(4) .22604(6) .30992(9) .0408(6) Uani d . 1 . . C
H14A .2414 .2218 .3053 .049 Uiso calc R 1 . . H
H14B -.0084 .1983 .2916 .049 Uiso calc R 1 . . H
C15A -.2525(4) .27693(6) .28879(9) .0362(5) Uani d . 1 . . C
H15A -.3164 .3068 .2692 .043 Uiso calc R 1 . . H
H15B -.3460 .2497 .2704 .043 Uiso calc R 1 . . H
C16A -.1710(4) .23407(6) .37799(10) .0394(5) Uani d . 1 . . C
H16A -.2630 .2066 .3598 .047 Uiso calc R 1 . . H
H16B -.1804 .2346 .4194 .047 Uiso calc R 1 . . H
N1B .0892(3) .29935(5) .63674(8) .0352(4) Uani d . 1 . . N
N2B .0763(3) .21431(5) .60727(8) .0342(4) Uani d . 1 . . N
N3B -.2844(3) .26064(5) .59947(8) .0376(5) Uani d . 1 . . N
N4B -.0181(3) .27815(5) .53380(8) .0367(4) Uani d . 1 . . N
C11B .1032(4) .31303(6) .57610(9) .0419(6) Uani d . 1 . . C
H11C .0354 .3453 .5675 .050 Uiso calc R 1 . . H
H11D .2657 .3146 .5725 .050 Uiso calc R 1 . . H
C12B -.1595(4) .29595(7) .64061(10) .0387(5) Uani d . 1 . . C
H12C -.1716 .2866 .6804 .046 Uiso calc R 1 . . H
H12D -.2316 .3279 .6326 .046 Uiso calc R 1 . . H
C13B .1952(4) .25100(6) .64865(10) .0381(5) Uani d . 1 . . C
H13C .1877 .2412 .6886 .046 Uiso calc R 1 . . H
H13D .3582 .2526 .6456 .046 Uiso calc R 1 . . H
C14B .0883(4) .23040(6) .54782(9) .0382(5) Uani d . 1 . . C
H14C .2504 .2318 .5439 .046 Uiso calc R 1 . . H
H14D .0099 .2065 .5197 .046 Uiso calc R 1 . . H
C15B -.2615(4) .27521(7) .54073(9) .0388(5) Uani d . 1 . . C
H15C -.3347 .3070 .5319 .047 Uiso calc R 1 . . H
H15D -.3435 .2518 .5126 .047 Uiso calc R 1 . . H
C16B -.1716(4) .21315(6) .61205(10) .0404(6) Uani d . 1 . . C
H16C -.2527 .1890 .5847 .048 Uiso calc R 1 . . H
H16D -.1834 .2031 .6516 .048 Uiso calc R 1 . . H

loop_
_atom_site_aniso_label
_atom_site_aniso_U_11
_atom_site_aniso_U_22
_atom_site_aniso_U_33
_atom_site_aniso_U_12
_atom_site_aniso_U_13
_atom_site_aniso_U_23
O1A .0598(13) .0730(10) .0511(13) -.0264(9) .0131(11) -.0212(8)
O2A .142(2) .1387(17) .0529(14) -.1029(16) .0300(15) -.0222(11)
O3A .0498(12) .0585(9) .0503(12) -.0168(8) .0185(9) -.0176(8)
O4A .0827(16) .0994(13) .0427(12) -.0423(11) .0220(12) -.0118(9)
C1A .0535(17) .0400(11) .0402(17) -.0085(10) .0047(14) .0042(10)
C2A .0502(17) .0410(11) .0501(16) -.0089(10) .0011(14) -.0022(10)
C3A .0603(18) .0409(11) .0524(17) -.0067(11) -.0007(15) -.0065(10)
C4A .0607(19) .0500(13) .0558(18) -.0067(11) -.0043(15) -.0082(11)
C5A .0592(18) .0522(12) .0591(18) -.0087(11) -.0061(16) -.0122(12)
C6A .060(2) .0535(13) .0531(18) -.0051(11) -.0062(16) -.0100(11)
C7A .0575(18) .0427(12) .0505(17) -.0020(10) .0006(15) -.0070(10)
C8A .0570(17) .0422(11) .0412(16) -.0010(10) -.0030(14) .0010(9)
C9A .0423(15) .0375(10) .0473(15) .0004(9) .0036(13) .0012(9)
C10A .0457(16) .0403(11) .0332(15) -.0030(10) .0092(13) .0044(10)
O1B .0939(17) .0503(10) .0977(16) .0136(10) -.0501(14) -.0278(9)
O2B .0669(14) .0410(8) .0747(14) .0097(8) -.0183(11) -.0139(7)
O3B .0718(14) .0372(9) .1186(17) .0079(8) -.0483(13) -.0232(9)
O4B .0638(13) .0372(8) .0709(13) .0092(7) -.0162(11) -.0133(7)
C1B .0446(16) .0438(12) .0484(16) -.0009(11) -.0120(14) -.0085(10)
C2B .065(2) .0480(13) .093(2) .0082(12) -.0331(18) -.0250(13)
C3B .0452(16) .0435(11) .0549(17) .0006(10) -.0128(14) -.0113(10)
C4B .0542(18) .0423(11) .0579(18) -.0008(10) -.0100(15) -.0084(10)
C5B .0485(17) .0402(11) .0469(16) -.0027(10) -.0066(13) -.0087(10)
C6B .0435(16) .0370(10) .0445(16) -.0037(9) -.0011(13) -.0047(9)
C7B .0494(16) .0363(11) .0484(16) -.0047(9) -.0032(14) -.0043(9)
C8B .0482(16) .0300(10) .0460(15) -.0039(9) -.0012(13) -.0031(9)
C9B .0554(17) .0341(11) .0678(18) .0012(10) -.0183(15) -.0118(10)
C10B .0417(16) .0352(11) .0405(14) -.0011(10) -.0001(12) -.0049(9)
N1A .0350(11) .0356(8) .0288(11) .0003(7) .0049(9) .0008(7)
N2A .0300(11) .0359(8) .0346(11) .0019(7) -.0001(9) .0068(7)
N3A .0286(11) .0442(9) .0337(11) .0045(7) .0062(9) .0053(7)
N4A .0372(12) .0406(9) .0282(11) .0028(8) .0070(9) -.0005(7)
C11A .0373(14) .0434(10) .0337(14) -.0047(9) .0091(11) .0058(9)
C12A .0425(15) .0453(11) .0325(14) .0104(9) .0080(12) -.0020(9)
C13A .0307(13) .0432(11) .0315(13) .0008(9) .0036(11) .0035(9)
C14A .0414(15) .0394(10) .0414(15) .0076(9) .0076(12) -.0068(9)
C15A .0318(13) .0425(10) .0314(13) .0027(9) -.0012(11) .0038(9)
C16A .0314(14) .0536(12) .0331(14) -.0053(10) .0064(11) .0119(9)
N1B .0337(12) .0417(9) .0289(11) -.0045(7) .0033(9) -.0017(7)
N2B .0312(11) .0401(8) .0313(11) .0009(7) .0061(9) .0021(7)
N3B .0323(11) .0435(9) .0363(12) .0003(7) .0054(10) .0011(7)
N4B .0373(12) .0437(9) .0290(11) .0023(8) .0065(9) .0047(7)
C11B .0404(15) .0432(10) .0421(15) -.0067(9) .0079(12) .0090(9)
C12B .0388(15) .0470(11) .0312(13) .0063(9) .0093(12) -.0021(9)
C13B .0301(14) .0530(11) .0302(14) .0030(9) .0034(12) .0041(9)
C14B .0381(14) .0485(11) .0288(13) .0046(9) .0088(11) .0005(9)
C15B .0342(14) .0465(11) .0324(14) .0031(9) -.0014(11) -.0006(9)
C16B .0372(15) .0449(11) .0399(15) -.0075(9) .0099(12) .0035(9)

loop_
_atom_type_symbol
_atom_type_description
_atom_type_scat_dispersion_real
_atom_type_scat_dispersion_imag
_atom_type_scat_source
C C .0033 .0016 'International Tables Vol C Tables 4.2.6.8 and 6.1.1.4'
H H .0000 .0000 'International Tables Vol C Tables 4.2.6.8 and 6.1.1.4'
N N .0061 .0033 'International Tables Vol C Tables 4.2.6.8 and 6.1.1.4'
O O .0106 .0060 'International Tables Vol C Tables 4.2.6.8 and 6.1.1.4'

loop_
_geom_angle_atom_site_label_1
_geom_angle_atom_site_label_2
_geom_angle_atom_site_label_3
_geom_angle
_geom_angle_publ_flag
C1A O1A H1A 109.7(19) no
C10A O3A H3A 100.5(18) no
O2A C1A O1A 122.3(2) yes
O2A C1A C2A 125.1(2) no
O1A C1A C2A 112.6(2) no
C3A C2A C1A 114.2(2) no
C3A C2A H2A1 108.7 no
C1A C2A H2A1 108.7 no
C3A C2A H2A2 108.7 no
C1A C2A H2A2 108.7 no
H2A1 C2A H2A2 107.6 no
C2A C3A C4A 111.9(2) no
C2A C3A H3A1 109.2 no
C4A C3A H3A1 109.2 no
C2A C3A H3A2 109.2 no
C4A C3A H3A2 109.2 no
H3A1 C3A H3A2 107.9 no
C5A C4A C3A 113.2(2) no
C5A C4A H4A1 108.9 no
C3A C4A H4A1 108.9 no
C5A C4A H4A2 108.9 no
C3A C4A H4A2 108.9 no
H4A1 C4A H4A2 107.8 no
C4A C5A C6A 111.7(2) no
C4A C5A H5A1 109.3 no
C6A C5A H5A1 109.3 no
C4A C5A H5A2 109.3 no
C6A C5A H5A2 109.3 no
H5A1 C5A H5A2 107.9 no
C7A C6A C5A 114.0(2) no
C7A C6A H6A1 108.8 no
C5A C6A H6A1 108.8 no
C7A C6A H6A2 108.8 no
C5A C6A H6A2 108.8 no
H6A1 C6A H6A2 107.6 no
C6A C7A C8A 112.3(2) no
C6A C7A H7A1 109.1 no
C8A C7A H7A1 109.1 no
C6A C7A H7A2 109.1 no
C8A C7A H7A2 109.1 no
H7A1 C7A H7A2 107.9 no
C9A C8A C7A 113.4(2) no
C9A C8A H8A1 108.9 no
C7A C8A H8A1 108.9 no
C9A C8A H8A2 108.9 no
C7A C8A H8A2 108.9 no
H8A1 C8A H8A2 107.7 no
C10A C9A C8A 114.1(2) no
C10A C9A H9A1 108.7 no
C8A C9A H9A1 108.7 no
C10A C9A H9A2 108.7 no
C8A C9A H9A2 108.7 no
H9A1 C9A H9A2 107.6 no
O4A C10A O3A 121.4(2) yes
O4A C10A C9A 124.7(2) no
O3A C10A C9A 113.8(2) no
C1B O1B H1B 113.7(18) no
C10B O3B H3B 115.2(19) no
O2B C1B O1B 123.10(19) yes
O2B C1B C2B 125.2(2) no
O1B C1B C2B 111.7(2) no
C1B C2B C3B 116.93(19) no
C1B C2B H2B1 108.1 no
C3B C2B H2B1 108.1 no
C1B C2B H2B2 108.1 no
C3B C2B H2B2 108.1 no
H2B1 C2B H2B2 107.3 no
C2B C3B C4B 112.22(17) no
C2B C3B H3B1 109.2 no
C4B C3B H3B1 109.2 no
C2B C3B H3B2 109.2 no
C4B C3B H3B2 109.2 no
H3B1 C3B H3B2 107.9 no
C5B C4B C3B 116.21(17) no
C5B C4B H4B1 108.2 no
C3B C4B H4B1 108.2 no
C5B C4B H4B2 108.2 no
C3B C4B H4B2 108.2 no
H4B1 C4B H4B2 107.4 no
C4B C5B C6B 114.16(16) no
C4B C5B H5B1 108.7 no
C6B C5B H5B1 108.7 no
C4B C5B H5B2 108.7 no
C6B C5B H5B2 108.7 no
H5B1 C5B H5B2 107.6 no
C7B C6B C5B 114.26(16) no
C7B C6B H6B1 108.7 no
C5B C6B H6B1 108.7 no
C7B C6B H6B2 108.7 no
C5B C6B H6B2 108.7 no
H6B1 C6B H6B2 107.6 no
C6B C7B C8B 115.75(16) no
C6B C7B H7B1 108.3 no
C8B C7B H7B1 108.3 no
C6B C7B H7B2 108.3 no
C8B C7B H7B2 108.3 no
H7B1 C7B H7B2 107.4 no
C7B C8B C9B 112.65(16) no
C7B C8B H8B1 109.1 no
C9B C8B H8B1 109.1 no
C7B C8B H8B2 109.1 no
C9B C8B H8B2 109.1 no
H8B1 C8B H8B2 107.8 no
C10B C9B C8B 116.75(17) no
C10B C9B H9B1 108.1 no
C8B C9B H9B1 108.1 no
C10B C9B H9B2 108.1 no
C8B C9B H9B2 108.1 no
H9B1 C9B H9B2 107.3 no
O4B C10B O3B 122.32(18) yes
O4B C10B C9B 124.3(2) no
O3B C10B C9B 113.31(18) no
C11A N1A C13A 108.35(15) no
C11A N1A C12A 108.67(18) no
C13A N1A C12A 107.52(16) no
C13A N2A C14A 108.30(16) no
C13A N2A C16A 108.44(16) no
C14A N2A C16A 107.66(17) no
C15A N3A C12A 108.33(16) no
C15A N3A C16A 107.04(16) no
C12A N3A C16A 107.57(17) no
C14A N4A C11A 107.84(17) no
C14A N4A C15A 108.25(16) no
C11A N4A C15A 108.03(15) no
N1A C11A N4A 112.15(16) no
N1A C11A H11A 109.2 no
N4A C11A H11A 109.2 no
N1A C11A H11B 109.2 no
N4A C11A H11B 109.2 no
H11A C11A H11B 107.9 no
N3A C12A N1A 112.68(15) no
N3A C12A H12A 109.1 no
N1A C12A H12A 109.1 no
N3A C12A H12B 109.1 no
N1A C12A H12B 109.1 no
H12A C12A H12B 107.8 no
N2A C13A N1A 111.55(17) no
N2A C13A H13A 109.3 no
N1A C13A H13A 109.3 no
N2A C13A H13B 109.3 no
N1A C13A H13B 109.3 no
H13A C13A H13B 108.0 no
N4A C14A N2A 112.04(15) no
N4A C14A H14A 109.2 no
N2A C14A H14A 109.2 no
N4A C14A H14B 109.2 no
N2A C14A H14B 109.2 no
H14A C14A H14B 107.9 no
N3A C15A N4A 112.96(17) no
N3A C15A H15A 109.0 no
N4A C15A H15A 109.0 no
N3A C15A H15B 109.0 no
N4A C15A H15B 109.0 no
H15A C15A H15B 107.8 no
N3A C16A N2A 112.63(16) no
N3A C16A H16A 109.1 no
N2A C16A H16A 109.1 no
N3A C16A H16B 109.1 no
N2A C16A H16B 109.1 no
H16A C16A H16B 107.8 no
C13B N1B C11B 108.01(16) no
C13B N1B C12B 108.57(15) no
C11B N1B C12B 108.20(18) no
C14B N2B C13B 107.92(15) no
C14B N2B C16B 107.77(18) no
C13B N2B C16B 108.28(17) no
C15B N3B C12B 107.93(16) no
C15B N3B C16B 108.11(16) no
C12B N3B C16B 108.03(17) no
C11B N4B C14B 107.84(17) no
C11B N4B C15B 108.67(17) no
C14B N4B C15B 108.00(15) no
N4B C11B N1B 111.58(15) no
N4B C11B H11C 109.3 no
N1B C11B H11C 109.3 no
N4B C11B H11D 109.3 no
N1B C11B H11D 109.3 no
H11C C11B H11D 108.0 no
N3B C12B N1B 112.21(17) no
N3B C12B H12C 109.2 no
N1B C12B H12C 109.2 no
N3B C12B H12D 109.2 no
N1B C12B H12D 109.2 no
H12C C12B H12D 107.9 no
N1B C13B N2B 111.35(17) no
N1B C13B H13C 109.4 no
N2B C13B H13C 109.4 no
N1B C13B H13D 109.4 no
N2B C13B H13D 109.4 no
H13C C13B H13D 108.0 no
N4B C14B N2B 112.55(16) no
N4B C14B H14C 109.1 no
N2B C14B H14C 109.1 no
N4B C14B H14D 109.1 no
N2B C14B H14D 109.1 no
H14C C14B H14D 107.8 no
N3B C15B N4B 112.80(17) no
N3B C15B H15C 109.0 no
N4B C15B H15C 109.0 no
N3B C15B H15D 109.0 no
N4B C15B H15D 109.0 no
H15C C15B H15D 107.8 no
N3B C16B N2B 112.27(15) no
N3B C16B H16C 109.2 no
N2B C16B H16C 109.2 no
N3B C16B H16D 109.2 no
N2B C16B H16D 109.2 no
H16C C16B H16D 107.9 no

loop_
_geom_bond_atom_site_label_1
_geom_bond_atom_site_label_2
_geom_bond_site_symmetry_2
_geom_bond_distance
_geom_bond_publ_flag
O1A C1A . 1.309(3) yes
O1A H1A . .98(3) no
O2A C1A . 1.186(3) yes
O3A C10A . 1.316(3) yes
O3A H3A . 1.07(3) no
O4A C10A . 1.211(3) yes
C1A C2A . 1.523(3) no
C2A C3A . 1.514(3) no
C2A H2A1 . .9800 no
C2A H2A2 . .9800 no
C3A C4A . 1.531(3) no
C3A H3A1 . .9800 no
C3A H3A2 . .9800 no
C4A C5A . 1.527(3) no
C4A H4A1 . .9800 no
C4A H4A2 . .9800 no
C5A C6A . 1.536(3) no
C5A H5A1 . .9800 no
C5A H5A2 . .9800 no
C6A C7A . 1.513(3) no
C6A H6A1 . .9800 no
C6A H6A2 . .9800 no
C7A C8A . 1.532(3) no
C7A H7A1 . .9800 no
C7A H7A2 . .9800 no
C8A C9A . 1.525(3) no
C8A H8A1 . .9800 no
C8A H8A2 . .9800 no
C9A C10A . 1.508(3) no
C9A H9A1 . .9800 no
C9A H9A2 . .9800 no
O1B C1B . 1.312(3) yes
O1B H1B . 1.03(3) no
O2B C1B . 1.190(2) yes
O3B C10B . 1.318(3) yes
O3B H3B . 1.14(3) no
O4B C10B . 1.196(2) yes
C1B C2B . 1.493(3) no
C2B C3B . 1.496(3) no
C2B H2B1 . .9800 no
C2B H2B2 . .9800 no
C3B C4B . 1.522(2) no
C3B H3B1 . .9800 no
C3B H3B2 . .9800 no
C4B C5B . 1.508(3) no
C4B H4B1 . .9800 no
C4B H4B2 . .9800 no
C5B C6B . 1.516(2) no
C5B H5B1 . .9800 no
C5B H5B2 . .9800 no
C6B C7B . 1.510(3) no
C6B H6B1 . .9800 no
C6B H6B2 . .9800 no
C7B C8B . 1.515(2) no
C7B H7B1 . .9800 no
C7B H7B2 . .9800 no
C8B C9B . 1.516(3) no
C8B H8B1 . .9800 no
C8B H8B2 . .9800 no
C9B C10B . 1.489(3) no
C9B H9B1 . .9800 no
C9B H9B2 . .9800 no
N1A C11A . 1.467(3) no
N1A C13A . 1.479(2) no
N1A C12A . 1.482(3) no
N2A C13A . 1.471(2) no
N2A C14A . 1.477(3) no
N2A C16A . 1.484(3) no
N3A C15A . 1.464(3) no
N3A C12A . 1.468(3) no
N3A C16A . 1.474(2) no
N4A C14A . 1.466(2) no
N4A C11A . 1.472(2) no
N4A C15A . 1.483(3) no
C11A H11A . .9800 no
C11A H11B . .9800 no
C12A H12A . .9800 no
C12A H12B . .9800 no
C13A H13A . .9800 no
C13A H13B . .9800 no
C14A H14A . .9800 no
C14A H14B . .9800 no
C15A H15A . .9800 no
C15A H15B . .9800 no
C16A H16A . .9800 no
C16A H16B . .9800 no
N1B C13B . 1.475(2) no
N1B C11B . 1.484(3) no
N1B C12B . 1.491(3) no
N2B C14B . 1.473(3) no
N2B C13B . 1.478(3) no
N2B C16B . 1.490(3) no
N3B C15B . 1.462(3) no
N3B C12B . 1.462(3) no
N3B C16B . 1.472(2) no
N4B C11B . 1.462(2) no
N4B C14B . 1.467(2) no
N4B C15B . 1.479(3) no
C11B H11C . .9800 no
C11B H11D . .9800 no
C12B H12C . .9800 no
C12B H12D . .9800 no
C13B H13C . .9800 no
C13B H13D . .9800 no
C14B H14C . .9800 no
C14B H14D . .9800 no
C15B H15C . .9800 no
C15B H15D . .9800 no
C16B H16C . .9800 no
C16B H16D . .9800 no

loop_
_geom_hbond_atom_site_label_D
_geom_hbond_atom_site_label_H
_geom_hbond_atom_site_label_A
_geom_hbond_site_symmetry_A
_geom_hbond_distance_DH
_geom_hbond_distance_HA
_geom_hbond_distance_DA
_geom_hbond_angle_DHA
_geom_hbond_publ_flag
O1A H1A N1A . .98(3) 1.73(3) 2.697(2) 172(3) yes
O3A H3A N2B 2_756 1.07(3) 1.68(3) 2.693(2) 156(3) yes
O1B H1B N1B . 1.03(3) 1.65(3) 2.646(2) 163(3) yes
O3B H3B N2A 2_756 1.14(3) 1.52(3) 2.653(2) 176(3) yes
C13A H13A N3A 1_655 .98 2.59 3.500(3) 155 yes
C13B H13C N4A 4_566 .98 2.66 3.574(3) 156 yes
C13B H13D N3B 1_655 .98 2.56 3.493(3) 160 yes
C13A H13B N4B . .98 2.75 3.656(3) 154 yes
C11B H11D O2A . .98 2.66 3.105(3) 108 yes
C11A H11B O4A 3_766 .98 2.51 3.103(3) 119 yes
C15A H15B O2B 4_465 .98 2.48 3.397(2) 157 yes
C15B H15D O4B 2_646 .98 2.37 3.306(2) 161 yes

loop_
_geom_torsion_atom_site_label_1
_geom_torsion_atom_site_label_2
_geom_torsion_atom_site_label_3
_geom_torsion_atom_site_label_4
_geom_torsion
_geom_torsion_publ_flag
O2A C1A C2A C3A -1.9(4) no
O1A C1A C2A C3A 178.4(2) no
C1A C2A C3A C4A 179.26(19) no
C2A C3A C4A C5A 178.66(19) no
C3A C4A C5A C6A 178.60(19) no
C4A C5A C6A C7A 178.74(19) no
C5A C6A C7A C8A 177.05(19) no
C6A C7A C8A C9A 177.64(18) no
C7A C8A C9A C10A -175.83(18) no
C8A C9A C10A O4A -4.3(3) no
C8A C9A C10A O3A 177.52(17) no
O2B C1B C2B C3B 6.6(4) no
O1B C1B C2B C3B -175.6(3) no
C1B C2B C3B C4B 178.2(2) no
C2B C3B C4B C5B 179.0(3) no
C3B C4B C5B C6B 178.3(2) no
C4B C5B C6B C7B -179.6(2) no
C5B C6B C7B C8B 176.9(2) no
C6B C7B C8B C9B -177.9(2) no
C7B C8B C9B C10B 179.5(2) no
C8B C9B C10B O4B -2.1(4) no
C8B C9B C10B O3B -179.5(2) no
C13A N1A C11A N4A 58.7(2) no
C12A N1A C11A N4A -57.8(2) no
C14A N4A C11A N1A -58.9(2) no
C15A N4A C11A N1A 57.8(2) no
C15A N3A C12A N1A -56.7(2) no
C16A N3A C12A N1A 58.6(2) no
C11A N1A C12A N3A 57.3(2) no
C13A N1A C12A N3A -59.8(2) no
C14A N2A C13A N1A 58.1(2) no
C16A N2A C13A N1A -58.5(2) no
C11A N1A C13A N2A -58.2(2) no
C12A N1A C13A N2A 59.1(2) no
C11A N4A C14A N2A 58.8(2) no
C15A N4A C14A N2A -57.8(2) no
C13A N2A C14A N4A -58.9(2) no
C16A N2A C14A N4A 58.2(2) no
C12A N3A C15A N4A 57.35(19) no
C16A N3A C15A N4A -58.39(19) no
C14A N4A C15A N3A 58.57(19) no
C11A N4A C15A N3A -57.95(19) no
C15A N3A C16A N2A 58.9(2) no
C12A N3A C16A N2A -57.4(2) no
C13A N2A C16A N3A 57.9(2) no
C14A N2A C16A N3A -59.1(2) no
C14B N4B C11B N1B -59.2(2) no
C15B N4B C11B N1B 57.6(2) no
C13B N1B C11B N4B 59.7(2) no
C12B N1B C11B N4B -57.6(2) no
C15B N3B C12B N1B -58.3(2) no
C16B N3B C12B N1B 58.4(2) no
C13B N1B C12B N3B -58.7(2) no
C11B N1B C12B N3B 58.28(19) no
C11B N1B C13B N2B -59.0(2) no
C12B N1B C13B N2B 58.1(2) no
C14B N2B C13B N1B 58.3(2) no
C16B N2B C13B N1B -58.1(2) no
C11B N4B C14B N2B 59.2(2) no
C15B N4B C14B N2B -58.1(2) no
C13B N2B C14B N4B -58.7(2) no
C16B N2B C14B N4B 58.1(2) no
C12B N3B C15B N4B 58.4(2) no
C16B N3B C15B N4B -58.2(2) no
C11B N4B C15B N3B -58.53(19) no
C14B N4B C15B N3B 58.2(2) no
C15B N3B C16B N2B 58.0(2) no
C12B N3B C16B N2B -58.6(2) no
C14B N2B C16B N3B -57.9(2) no
C13B N2B C16B N3B 58.6(2) no

loop_
_cod_related_entry_id
_cod_related_entry_database
_cod_related_entry_code
1 ChemSpider 26231174
